data_1552975
loop_
_publ_author_name
'Ge, Guang-Cun'
'Ding, Chang-Hua'
'Hou, Xue-Long'

_publ_section_title
;
 Palladacycle-catalyzed cascade reaction of bicyclic alkenes with alkynyl
 imines: synthesis of polycyclic 5H-benzo[b]azepines
;
_journal_issue 4
_journal_name_full 'Org. Chem. Front.'
_journal_page_first 382
_journal_paper_doi 10.1039/C4QO00030G
_journal_volume 1
_journal_year 2014
_chemical_formula_sum 'C26 H21 N O2'
_chemical_formula_weight 379.44
_space_group_IT_number 2
_space_group_name_Hall '-P 1'
_space_group_name_H-M_alt 'P -1'
_symmetry_cell_setting triclinic
_symmetry_space_group_name_H-M 'P -1'
_atom_sites_solution_hydrogens geom
_atom_sites_solution_primary direct
_atom_sites_solution_secondary difmap
_audit_creation_method SHELXL-97
_cell_angle_alpha 69.234(3)
_cell_angle_beta 70.764(4)
_cell_angle_gamma 78.702(4)
_cell_formula_units_Z 2
_cell_length_a 9.7339(16)
_cell_length_b 10.1445(16)
_cell_length_c 11.2108(17)
_cell_measurement_reflns_used 2176
_cell_measurement_temperature 293(2)
_cell_measurement_theta_max 55.715
_cell_measurement_theta_min 4.906
_cell_volume 973.4(3)
_computing_cell_refinement 'Bruker SMART'
_computing_data_collection 'Bruker SMART'
_computing_data_reduction 'Bruker SHELXTL'
_computing_molecular_graphics 'Bruker SHELXTL'
_computing_publication_material 'Bruker SHELXTL'
_computing_structure_refinement 'SHELXL-97 (Sheldrick, 1997)'
_computing_structure_solution 'SHELXS-97 (Sheldrick, 1990)'
_diffrn_ambient_temperature 293(2)
_diffrn_measured_fraction_theta_full 0.998
_diffrn_measured_fraction_theta_max 0.998
_diffrn_measurement_device_type 'CCD area detector'
_diffrn_measurement_method 'phi and omega scans'
_diffrn_radiation_monochromator graphite
_diffrn_radiation_source 'fine-focus sealed tube'
_diffrn_radiation_type MoK\a
_diffrn_radiation_wavelength 0.71073
_diffrn_reflns_av_R_equivalents 0.0320
_diffrn_reflns_av_sigmaI/netI 0.0451
_diffrn_reflns_limit_h_max 10
_diffrn_reflns_limit_h_min -11
_diffrn_reflns_limit_k_max 9
_diffrn_reflns_limit_k_min -12
_diffrn_reflns_limit_l_max 12
_diffrn_reflns_limit_l_min -13
_diffrn_reflns_number 5912
_diffrn_reflns_theta_full 26.00
_diffrn_reflns_theta_max 26.00
_diffrn_reflns_theta_min 2.03
_exptl_absorpt_coefficient_mu 0.082
_exptl_absorpt_correction_T_max 1.00000
_exptl_absorpt_correction_T_min 0.50856
_exptl_absorpt_correction_type empirical
_exptl_absorpt_process_details sadabs
_exptl_crystal_colour green
_exptl_crystal_density_diffrn 1.295
_exptl_crystal_density_method 'not measured'
_exptl_crystal_description prismatic
_exptl_crystal_F_000 400
_exptl_crystal_size_max 0.265
_exptl_crystal_size_mid 0.211
_exptl_crystal_size_min 0.153
_refine_diff_density_max 0.242
_refine_diff_density_min -0.223
_refine_diff_density_rms 0.051
_refine_ls_extinction_method none
_refine_ls_goodness_of_fit_ref 1.053
_refine_ls_hydrogen_treatment constr
_refine_ls_matrix_type full
_refine_ls_number_parameters 263
_refine_ls_number_reflns 3809
_refine_ls_number_restraints 0
_refine_ls_restrained_S_all 1.053
_refine_ls_R_factor_all 0.0612
_refine_ls_R_factor_gt 0.0493
_refine_ls_shift/su_max 0.000
_refine_ls_shift/su_mean 0.000
_refine_ls_structure_factor_coef Fsqd
_refine_ls_weighting_details 'calc w=1/[\s^2^(Fo^2^)+(0.0800P)^2^+0.1122P] where P=(Fo^2^+2Fc^2^)/3'
_refine_ls_weighting_scheme calc
_refine_ls_wR_factor_gt 0.1318
_refine_ls_wR_factor_ref 0.1430
_reflns_number_gt 3021
_reflns_number_total 3809
_reflns_threshold_expression >2sigma(I)
_cod_data_source_file c4qo00030g2.cif
_cod_data_source_block cd212154
_cod_depositor_comments
;
The following automatic conversions were performed:

data item '_symmetry_cell_setting' value 'Triclinic' was changed to
'triclinic' in accordance with the
/home/saulius/struct/COD-crude-data/automatic-downloads/DataCite-retrospective/RSC/depositions/lib/dictionaries/cif_core.dic
dictionary named 'cif_core.dic' version 2.4.2 last updated on
2011-04-26.

Automatic conversion script
Id: cif_fix_values 6909 2019-04-08 15:41:33Z antanas 
;
_cod_original_sg_symbol_H-M P-1
_cod_database_code 1552975

loop_
_symmetry_equiv_pos_as_xyz
'x, y, z'
'-x, -y, -z'

loop_
_atom_site_label
_atom_site_type_symbol
_atom_site_fract_x
_atom_site_fract_y
_atom_site_fract_z
_atom_site_U_iso_or_equiv
_atom_site_adp_type
_atom_site_occupancy
_atom_site_symmetry_multiplicity
_atom_site_calc_flag
_atom_site_refinement_flags
N1 N 0.39644(15) 0.20184(15) 0.14715(13) 0.0454(3) Uani 1 1 d .
O1 O 0.07592(11) 0.32264(11) 0.57320(11) 0.0434(3) Uani 1 1 d .
O2 O -0.20208(14) 0.15976(16) 0.34810(14) 0.0652(4) Uani 1 1 d .
C1 C 0.24278(17) 0.48403(16) 0.40721(15) 0.0412(4) Uani 1 1 d .
H1A H 0.1718 0.5428 0.3624 0.049 Uiso 1 1 calc R
H1B H 0.3177 0.5429 0.3931 0.049 Uiso 1 1 calc R
C2 C 0.16782(17) 0.42748(16) 0.55532(15) 0.0407(4) Uani 1 1 d .
H2 H 0.1112 0.5035 0.5905 0.049 Uiso 1 1 calc R
C3 C 0.27244(17) 0.34244(17) 0.63421(15) 0.0404(4) Uani 1 1 d .
C4 C 0.27682(16) 0.20308(16) 0.64098(14) 0.0393(4) Uani 1 1 d .
C5 C 0.17657(17) 0.19972(16) 0.56464(15) 0.0398(4) Uani 1 1 d .
H5 H 0.1263 0.1129 0.6054 0.048 Uiso 1 1 calc R
C6 C 0.25915(16) 0.21987(15) 0.41756(14) 0.0371(3) Uani 1 1 d .
H6 H 0.3450 0.1508 0.4135 0.045 Uiso 1 1 calc R
C7 C 0.31145(16) 0.36673(16) 0.34708(14) 0.0373(3) Uani 1 1 d .
C8 C 0.40936(17) 0.39287(16) 0.22785(15) 0.0413(4) Uani 1 1 d .
H8 H 0.4425 0.4827 0.1892 0.050 Uiso 1 1 calc R
C9 C 0.46926(17) 0.29273(16) 0.15247(15) 0.0413(4) Uani 1 1 d .
C10 C 0.24658(18) 0.18908(17) 0.21058(16) 0.0433(4) Uani 1 1 d .
C11 C 0.17116(17) 0.20072(15) 0.33697(15) 0.0395(4) Uani 1 1 d .
C12 C 0.02015(18) 0.19145(17) 0.38456(16) 0.0434(4) Uani 1 1 d .
H12 H -0.0306 0.2009 0.4678 0.052 Uiso 1 1 calc R
C13 C -0.05421(19) 0.16840(18) 0.30935(18) 0.0494(4) Uani 1 1 d .
C14 C 0.0213(2) 0.1487(2) 0.18752(19) 0.0567(5) Uani 1 1 d .
H14 H -0.0281 0.1294 0.1382 0.068 Uiso 1 1 calc R
C15 C 0.1693(2) 0.1576(2) 0.14015(18) 0.0543(5) Uani 1 1 d .
H15 H 0.2195 0.1424 0.0591 0.065 Uiso 1 1 calc R
C16 C 0.3541(2) 0.38034(19) 0.69433(17) 0.0511(4) Uani 1 1 d .
H16 H 0.3530 0.4744 0.6882 0.061 Uiso 1 1 calc R
C17 C 0.4385(2) 0.2740(2) 0.76461(18) 0.0568(5) Uani 1 1 d .
H17 H 0.4932 0.2970 0.8074 0.068 Uiso 1 1 calc R
C18 C 0.4423(2) 0.1357(2) 0.77170(17) 0.0538(5) Uani 1 1 d .
H18 H 0.4998 0.0664 0.8189 0.065 Uiso 1 1 calc R
C19 C 0.36147(18) 0.09750(17) 0.70935(16) 0.0457(4) Uani 1 1 d .
H19 H 0.3644 0.0038 0.7136 0.055 Uiso 1 1 calc R
C20 C 0.62230(18) 0.30413(18) 0.06431(15) 0.0447(4) Uani 1 1 d .
C21 C 0.6837(2) 0.2137(2) -0.01203(17) 0.0549(5) Uani 1 1 d .
H21 H 0.6299 0.1440 -0.0058 0.066 Uiso 1 1 calc R
C22 C 0.8234(2) 0.2263(2) -0.09684(19) 0.0670(6) Uani 1 1 d .
H22 H 0.8632 0.1644 -0.1464 0.080 Uiso 1 1 calc R
C23 C 0.9043(2) 0.3291(3) -0.10892(19) 0.0694(6) Uani 1 1 d .
H23 H 0.9984 0.3369 -0.1664 0.083 Uiso 1 1 calc R
C24 C 0.8454(2) 0.4203(3) -0.0356(2) 0.0675(6) Uani 1 1 d .
H24 H 0.8991 0.4913 -0.0445 0.081 Uiso 1 1 calc R
C25 C 0.7065(2) 0.4066(2) 0.05144(19) 0.0581(5) Uani 1 1 d .
H25 H 0.6686 0.4674 0.1024 0.070 Uiso 1 1 calc R
C26 C -0.2851(2) 0.1833(2) 0.4691(2) 0.0690(6) Uani 1 1 d .
H26A H -0.2548 0.1121 0.5411 0.103 Uiso 1 1 calc R
H26B H -0.3867 0.1790 0.4815 0.103 Uiso 1 1 calc R
H26C H -0.2704 0.2750 0.4670 0.103 Uiso 1 1 calc R

loop_
_atom_site_aniso_label
_atom_site_aniso_U_11
_atom_site_aniso_U_22
_atom_site_aniso_U_33
_atom_site_aniso_U_23
_atom_site_aniso_U_13
_atom_site_aniso_U_12
N1 0.0467(8) 0.0471(8) 0.0385(7) -0.0145(6) -0.0074(6) -0.0015(6)
O1 0.0352(6) 0.0474(6) 0.0424(6) -0.0142(5) -0.0051(5) -0.0022(5)
O2 0.0479(7) 0.0819(9) 0.0735(9) -0.0267(8) -0.0181(7) -0.0168(6)
C1 0.0415(8) 0.0381(8) 0.0387(8) -0.0097(6) -0.0083(7) -0.0011(6)
C2 0.0394(8) 0.0405(8) 0.0392(8) -0.0154(7) -0.0057(7) -0.0009(6)
C3 0.0402(8) 0.0443(8) 0.0325(7) -0.0118(6) -0.0046(6) -0.0052(6)
C4 0.0380(8) 0.0431(8) 0.0299(7) -0.0082(6) -0.0029(6) -0.0058(6)
C5 0.0382(8) 0.0388(8) 0.0367(8) -0.0089(6) -0.0054(6) -0.0056(6)
C6 0.0364(8) 0.0357(8) 0.0359(8) -0.0102(6) -0.0079(6) -0.0015(6)
C7 0.0337(7) 0.0402(8) 0.0357(8) -0.0103(6) -0.0095(6) -0.0019(6)
C8 0.0422(8) 0.0381(8) 0.0377(8) -0.0080(6) -0.0064(7) -0.0062(6)
C9 0.0441(9) 0.0420(8) 0.0308(7) -0.0075(6) -0.0075(7) -0.0010(7)
C10 0.0465(9) 0.0394(8) 0.0415(8) -0.0126(7) -0.0091(7) -0.0039(7)
C11 0.0443(9) 0.0330(7) 0.0390(8) -0.0092(6) -0.0113(7) -0.0036(6)
C12 0.0439(9) 0.0420(8) 0.0422(9) -0.0117(7) -0.0090(7) -0.0078(7)
C13 0.0474(10) 0.0455(9) 0.0548(10) -0.0109(8) -0.0158(8) -0.0103(7)
C14 0.0628(12) 0.0621(11) 0.0538(11) -0.0176(9) -0.0216(9) -0.0171(9)
C15 0.0633(12) 0.0586(11) 0.0455(9) -0.0212(8) -0.0125(9) -0.0112(9)
C16 0.0607(11) 0.0481(10) 0.0459(9) -0.0121(8) -0.0160(8) -0.0114(8)
C17 0.0622(12) 0.0626(12) 0.0495(10) -0.0097(8) -0.0240(9) -0.0150(9)
C18 0.0532(10) 0.0573(11) 0.0452(10) -0.0050(8) -0.0196(8) -0.0036(8)
C19 0.0497(9) 0.0409(8) 0.0401(8) -0.0065(7) -0.0109(7) -0.0043(7)
C20 0.0435(9) 0.0527(9) 0.0291(7) -0.0073(7) -0.0076(7) 0.0001(7)
C21 0.0552(10) 0.0567(11) 0.0392(9) -0.0125(8) -0.0017(8) -0.0003(8)
C22 0.0630(12) 0.0775(14) 0.0428(10) -0.0204(10) 0.0032(9) 0.0041(10)
C23 0.0464(11) 0.1006(17) 0.0431(10) -0.0143(11) 0.0007(9) -0.0049(11)
C24 0.0482(11) 0.0922(15) 0.0577(12) -0.0177(11) -0.0090(9) -0.0182(10)
C25 0.0457(10) 0.0790(13) 0.0501(10) -0.0259(10) -0.0077(8) -0.0065(9)
C26 0.0452(11) 0.0776(14) 0.0813(15) -0.0283(12) -0.0074(10) -0.0111(9)

loop_
_atom_type_symbol
_atom_type_description
_atom_type_scat_dispersion_real
_atom_type_scat_dispersion_imag
_atom_type_scat_source
C C 0.0033 0.0016 'International Tables Vol C Tables 4.2.6.8 and 6.1.1.4'
H H 0.0000 0.0000 'International Tables Vol C Tables 4.2.6.8 and 6.1.1.4'
N N 0.0061 0.0033 'International Tables Vol C Tables 4.2.6.8 and 6.1.1.4'
O O 0.0106 0.0060 'International Tables Vol C Tables 4.2.6.8 and 6.1.1.4'

loop_
_geom_angle_atom_site_label_1
_geom_angle_atom_site_label_2
_geom_angle_atom_site_label_3
_geom_angle
C9 N1 C10 124.26(14)
C5 O1 C2 103.55(11)
C13 O2 C26 118.27(15)
C7 C1 C2 112.16(12)
C7 C1 H1A 109.2
C2 C1 H1A 109.2
C7 C1 H1B 109.2
C2 C1 H1B 109.2
H1A C1 H1B 107.9
O1 C2 C3 102.38(12)
O1 C2 C1 107.11(12)
C3 C2 C1 112.76(12)
O1 C2 H2 111.4
C3 C2 H2 111.4
C1 C2 H2 111.4
C16 C3 C4 120.82(15)
C16 C3 C2 132.07(15)
C4 C3 C2 107.10(13)
C19 C4 C3 121.26(15)
C19 C4 C5 131.89(15)
C3 C4 C5 106.84(13)
O1 C5 C4 102.40(11)
O1 C5 C6 108.43(12)
C4 C5 C6 111.20(12)
O1 C5 H5 111.5
C4 C5 H5 111.5
C6 C5 H5 111.5
C11 C6 C7 106.00(12)
C11 C6 C5 114.70(13)
C7 C6 C5 111.60(12)
C11 C6 H6 108.1
C7 C6 H6 108.1
C5 C6 H6 108.1
C8 C7 C1 120.82(14)
C8 C7 C6 119.29(13)
C1 C7 C6 119.68(13)
C7 C8 C9 125.70(14)
C7 C8 H8 117.1
C9 C8 H8 117.1
N1 C9 C8 125.24(15)
N1 C9 C20 116.64(14)
C8 C9 C20 117.87(14)
C15 C10 C11 118.34(16)
C15 C10 N1 115.52(15)
C11 C10 N1 126.11(15)
C12 C11 C10 119.47(15)
C12 C11 C6 122.85(14)
C10 C11 C6 117.67(14)
C13 C12 C11 120.64(15)
C13 C12 H12 119.7
C11 C12 H12 119.7
O2 C13 C12 124.18(16)
O2 C13 C14 115.77(16)
C12 C13 C14 120.03(16)
C15 C14 C13 119.66(17)
C15 C14 H14 120.2
C13 C14 H14 120.2
C14 C15 C10 121.64(16)
C14 C15 H15 119.2
C10 C15 H15 119.2
C3 C16 C17 118.10(17)
C3 C16 H16 121.0
C17 C16 H16 121.0
C18 C17 C16 121.01(17)
C18 C17 H17 119.5
C16 C17 H17 119.5
C17 C18 C19 120.95(16)
C17 C18 H18 119.5
C19 C18 H18 119.5
C4 C19 C18 117.83(16)
C4 C19 H19 121.1
C18 C19 H19 121.1
C25 C20 C21 117.61(17)
C25 C20 C9 122.05(15)
C21 C20 C9 120.30(16)
C22 C21 C20 120.69(19)
C22 C21 H21 119.7
C20 C21 H21 119.7
C23 C22 C21 120.77(19)
C23 C22 H22 119.6
C21 C22 H22 119.6
C22 C23 C24 119.53(19)
C22 C23 H23 120.2
C24 C23 H23 120.2
C23 C24 C25 120.0(2)
C23 C24 H24 120.0
C25 C24 H24 120.0
C24 C25 C20 121.33(18)
C24 C25 H25 119.3
C20 C25 H25 119.3
O2 C26 H26A 109.5
O2 C26 H26B 109.5
H26A C26 H26B 109.5
O2 C26 H26C 109.5
H26A C26 H26C 109.5
H26B C26 H26C 109.5

loop_
_geom_bond_atom_site_label_1
_geom_bond_atom_site_label_2
_geom_bond_distance
N1 C9 1.296(2)
N1 C10 1.406(2)
O1 C5 1.4381(18)
O1 C2 1.4404(19)
O2 C13 1.371(2)
O2 C26 1.407(2)
C1 C7 1.509(2)
C1 C2 1.519(2)
C1 H1A 0.9700
C1 H1B 0.9700
C2 C3 1.507(2)
C2 H2 0.9800
C3 C16 1.375(2)
C3 C4 1.382(2)
C4 C19 1.379(2)
C4 C5 1.507(2)
C5 C6 1.536(2)
C5 H5 0.9800
C6 C11 1.512(2)
C6 C7 1.517(2)
C6 H6 0.9800
C7 C8 1.332(2)
C8 C9 1.462(2)
C8 H8 0.9300
C9 C20 1.492(2)
C10 C15 1.398(2)
C10 C11 1.400(2)
C11 C12 1.399(2)
C12 C13 1.378(2)
C12 H12 0.9300
C13 C14 1.386(3)
C14 C15 1.370(3)
C14 H14 0.9300
C15 H15 0.9300
C16 C17 1.391(3)
C16 H16 0.9300
C17 C18 1.370(3)
C17 H17 0.9300
C18 C19 1.390(2)
C18 H18 0.9300
C19 H19 0.9300
C20 C25 1.387(3)
C20 C21 1.391(2)
C21 C22 1.378(3)
C21 H21 0.9300
C22 C23 1.369(3)
C22 H22 0.9300
C23 C24 1.372(3)
C23 H23 0.9300
C24 C25 1.381(3)
C24 H24 0.9300
C25 H25 0.9300
C26 H26A 0.9600
C26 H26B 0.9600
C26 H26C 0.9600

loop_
_geom_torsion_atom_site_label_1
_geom_torsion_atom_site_label_2
_geom_torsion_atom_site_label_3
_geom_torsion_atom_site_label_4
_geom_torsion
C5 O1 C2 C3 -40.09(13)
C5 O1 C2 C1 78.73(13)
C7 C1 C2 O1 -49.27(16)
C7 C1 C2 C3 62.59(17)
O1 C2 C3 C16 -155.47(16)
C1 C2 C3 C16 89.8(2)
O1 C2 C3 C4 24.07(15)
C1 C2 C3 C4 -90.68(15)
C16 C3 C4 C19 0.8(2)
C2 C3 C4 C19 -178.79(14)
C16 C3 C4 C5 -179.59(14)
C2 C3 C4 C5 0.81(16)
C2 O1 C5 C4 40.61(13)
C2 O1 C5 C6 -77.00(14)
C19 C4 C5 O1 154.08(16)
C3 C4 C5 O1 -25.45(15)
C19 C4 C5 C6 -90.29(19)
C3 C4 C5 C6 90.18(14)
O1 C5 C6 C11 -75.03(15)
C4 C5 C6 C11 173.12(12)
O1 C5 C6 C7 45.53(16)
C4 C5 C6 C7 -66.32(16)
C2 C1 C7 C8 -164.41(14)
C2 C1 C7 C6 20.88(19)
C11 C6 C7 C8 -68.04(17)
C5 C6 C7 C8 166.43(14)
C11 C6 C7 C1 106.75(15)
C5 C6 C7 C1 -18.79(19)
C1 C7 C8 C9 -171.82(14)
C6 C7 C8 C9 2.9(2)
C10 N1 C9 C8 2.0(2)
C10 N1 C9 C20 -171.97(14)
C7 C8 C9 N1 37.7(3)
C7 C8 C9 C20 -148.37(16)
C9 N1 C10 C15 143.00(17)
C9 N1 C10 C11 -39.0(2)
C15 C10 C11 C12 -4.8(2)
N1 C10 C11 C12 177.26(14)
C15 C10 C11 C6 173.89(14)
N1 C10 C11 C6 -4.0(2)
C7 C6 C11 C12 -112.33(15)
C5 C6 C11 C12 11.3(2)
C7 C6 C11 C10 69.01(16)
C5 C6 C11 C10 -167.38(13)
C10 C11 C12 C13 1.2(2)
C6 C11 C12 C13 -177.41(14)
C26 O2 C13 C12 3.6(3)
C26 O2 C13 C14 -178.04(17)
C11 C12 C13 O2 -179.16(15)
C11 C12 C13 C14 2.5(3)
O2 C13 C14 C15 179.02(16)
C12 C13 C14 C15 -2.5(3)
C13 C14 C15 C10 -1.2(3)
C11 C10 C15 C14 4.9(3)
N1 C10 C15 C14 -176.96(16)
C4 C3 C16 C17 -1.5(2)
C2 C3 C16 C17 178.03(16)
C3 C16 C17 C18 1.2(3)
C16 C17 C18 C19 -0.3(3)
C3 C4 C19 C18 0.1(2)
C5 C4 C19 C18 -179.35(15)
C17 C18 C19 C4 -0.4(3)
N1 C9 C20 C25 173.67(16)
C8 C9 C20 C25 -0.8(2)
N1 C9 C20 C21 -4.1(2)
C8 C9 C20 C21 -178.51(14)
C25 C20 C21 C22 0.2(3)
C9 C20 C21 C22 177.99(16)
C20 C21 C22 C23 -0.7(3)
C21 C22 C23 C24 0.1(3)
C22 C23 C24 C25 1.1(3)
C23 C24 C25 C20 -1.7(3)
C21 C20 C25 C24 1.0(3)
C9 C20 C25 C24 -176.74(17)
